data_7063564
loop_
_publ_author_name
'Topnikova, Anastasia P.'
'Belokoneva, Elena L.'
'Dimitrova, Olga V.'
'Volkov, Anatoly S.'
'Stefanovich, Sergey Yu.'
'Maltsev, Viktor V.'
'Zorina, Leokadiya V.'

_publ_section_title
;
 Hydrated and fluorinated potassium scandium phosphates: topology symmetry
 analysis and structure prediction
;
_journal_issue 48
_journal_name_full 'New Journal of Chemistry'
_journal_page_first 20375
_journal_page_last 20383
_journal_paper_doi 10.1039/D4NJ04229H
_journal_volume 48
_journal_year 2024
_chemical_compound_source no
_chemical_formula_moiety K3Sc3(P3O10F2)F5
_chemical_formula_sum 'F7 K3 O10 P3 Sc3'
_chemical_formula_weight 638.09
_chemical_melting_point ?
_chemical_name_common phosphate
_chemical_name_systematic 'potassium scandium fluorinated phosphate'
_space_group_crystal_system orthorhombic
_space_group_IT_number 36
_space_group_name_Hall 'C 2c -2'
_space_group_name_H-M_alt 'C m c 21'
_audit_creation_method SHELXL-2018/3
_audit_update_record
;
2024-07-25 deposited with the CCDC.	2024-11-19 downloaded from the CCDC.
;
_cell_angle_alpha 90
_cell_angle_beta 90
_cell_angle_gamma 90
_cell_formula_units_Z 4
_cell_length_a 15.6067(9)
_cell_length_b 8.8198(5)
_cell_length_c 11.2063(6)
_cell_measurement_reflns_used 3874
_cell_measurement_temperature 150(2)
_cell_measurement_theta_max 27.8910
_cell_measurement_theta_min 2.7820
_cell_volume 1542.52(15)
_computing_molecular_graphics ATOMS
_computing_structure_refinement 'SHELXL-2018/3 (Sheldrick, 2018)'
_computing_structure_solution 'SHELXS-2018/3 (Sheldrick, 2018)'
_diffrn_ambient_environment N~2~
_diffrn_ambient_temperature 150(2)
_diffrn_detector 'CCD plate'
_diffrn_detector_type AtlasS2
_diffrn_measured_fraction_theta_full 0.999
_diffrn_measured_fraction_theta_max 0.995
_diffrn_measurement_device 'four-circle diffractometer'
_diffrn_measurement_device_type 'Xcalibur, AtlasS2, Gemini'
_diffrn_radiation_probe x-ray
_diffrn_radiation_type MoK\a
_diffrn_radiation_wavelength 0.71073
_diffrn_reflns_av_R_equivalents 0.0536
_diffrn_reflns_av_unetI/netI 0.0431
_diffrn_reflns_Laue_measured_fraction_full 0.999
_diffrn_reflns_Laue_measured_fraction_max 0.995
_diffrn_reflns_limit_h_max 20
_diffrn_reflns_limit_h_min -20
_diffrn_reflns_limit_k_max 11
_diffrn_reflns_limit_k_min -11
_diffrn_reflns_limit_l_max 14
_diffrn_reflns_limit_l_min -14
_diffrn_reflns_number 6613
_diffrn_reflns_point_group_measured_fraction_full 0.999
_diffrn_reflns_point_group_measured_fraction_max 0.995
_diffrn_reflns_theta_full 25.242
_diffrn_reflns_theta_max 28.277
_diffrn_reflns_theta_min 2.653
_diffrn_source 'fine-focus sealed X-ray tube'
_diffrn_source_type 'Enhance (Mo) X-ray Source'
_exptl_absorpt_coefficient_mu 2.527
_exptl_absorpt_correction_T_max 1.00000
_exptl_absorpt_correction_T_min 0.75786
_exptl_absorpt_correction_type multi-scan
_exptl_crystal_colour colorless
_exptl_crystal_density_diffrn 2.748
_exptl_crystal_description plate
_exptl_crystal_F_000 1232
_exptl_crystal_preparation 'optical non-linearity'
_exptl_crystal_recrystallization_method hydrothermal
_exptl_crystal_size_max 0.10
_exptl_crystal_size_mid 0.04
_exptl_crystal_size_min 0.01
_refine_diff_density_max 1.442
_refine_diff_density_min -1.534
_refine_diff_density_rms 0.298
_refine_ls_abs_structure_details
;
 Flack x determined using 753 quotients [(I+)-(I-)]/[(I+)+(I-)]
 (Parsons, Flack and Wagner, Acta Cryst. B69 (2013) 249-259).
;
_refine_ls_abs_structure_Flack 0.01(3)
_refine_ls_extinction_method none
_refine_ls_goodness_of_fit_ref 1.152
_refine_ls_hydrogen_treatment undef
_refine_ls_matrix_type full
_refine_ls_number_parameters 117
_refine_ls_number_reflns 1966
_refine_ls_number_restraints 1
_refine_ls_restrained_S_all 1.152
_refine_ls_R_factor_all 0.0643
_refine_ls_R_factor_gt 0.0535
_refine_ls_shift/su_max 0.000
_refine_ls_shift/su_mean 0.000
_refine_ls_structure_factor_coef Fsqd
_refine_ls_weighting_details 'w=1/[\s^2^(Fo^2^)+(0.0145P)^2^+62.3918P] where P=(Fo^2^+2Fc^2^)/3'
_refine_ls_weighting_scheme calc
_refine_ls_wR_factor_gt 0.1174
_refine_ls_wR_factor_ref 0.1385
_reflns_Friedel_coverage 0.901
_reflns_Friedel_fraction_full 1.000
_reflns_Friedel_fraction_max 0.995
_reflns_number_gt 1811
_reflns_number_total 1966
_reflns_threshold_expression 'I > 2\s(I)'
_cod_data_source_file d4nj04229h2.cif
_cod_data_source_block shelx_CCDC2
_cod_depositor_comments
;
The following automatic conversions were performed:

data item '_chemical_melting_point' value 'none' was changed to '?'
-- the value is undefined or not given.

Automatic conversion script
Id: cif_fix_values 8170 2020-07-09 18:12:32Z antanas 

 Adding full bibliography for 7063562--7063564.cif.
;
_cod_database_code 7063564
_shelx_shelxl_version_number 2018/3
_shelx_space_group_comment
;
The symmetry employed for this shelxl refinement is uniquely defined
by the following loop, which should always be used as a source of
symmetry information in preference to the above space-group names.
They are only intended as comments.
;

loop_
_space_group_symop_operation_xyz
'x, y, z'
'-x, -y, z+1/2'
'x, -y, z+1/2'
'-x, y, z'
'x+1/2, y+1/2, z'
'-x+1/2, -y+1/2, z+1/2'
'x+1/2, -y+1/2, z+1/2'
'-x+1/2, y+1/2, z'

loop_
_atom_site_label
_atom_site_type_symbol
_atom_site_fract_x
_atom_site_fract_y
_atom_site_fract_z
_atom_site_U_iso_or_equiv
_atom_site_adp_type
_atom_site_occupancy
_atom_site_site_symmetry_order
_atom_site_calc_flag
_atom_site_refinement_flags_posn
_atom_site_refinement_flags_adp
_atom_site_refinement_flags_occupancy
_atom_site_disorder_assembly
_atom_site_disorder_group
Sc1 Sc 0.500000 0.0691(3) 0.4749(3) 0.0075(5) Uani 1 2 d S T P . .
Sc2 Sc 0.62555(12) 0.6916(2) 0.46611(18) 0.0070(4) Uani 1 1 d . . . . .
K1 K 0.500000 0.5927(4) 0.1818(3) 0.0152(7) Uani 1 2 d S T P . .
K2 K 0.79294(19) 0.4791(3) 0.2042(3) 0.0203(6) Uani 1 1 d . . . . .
P1 P 0.66970(17) 0.3110(3) 0.4857(3) 0.0094(6) Uani 1 1 d . . . . .
P2 P 0.500000 -0.1866(5) 0.6854(4) 0.0078(7) Uani 1 2 d S T P . .
F1 F 0.500000 0.6346(11) 0.4248(9) 0.012(2) Uani 1 2 d S T P . .
F2 F 0.6541(5) 0.6549(9) 0.2981(6) 0.0152(15) Uani 1 1 d . . . . .
F3 F 0.5901(4) 0.9114(7) 0.4215(6) 0.0112(13) Uani 1 1 d . . . . .
O1 O 0.4198(6) -0.2695(10) 0.6420(7) 0.0116(17) Uani 1 1 d . . . . .
O2 O 0.500000 -0.1903(13) 0.8209(10) 0.009(2) Uani 1 2 d S T P . .
O3 O 0.6503(6) 0.4723(10) 0.5194(7) 0.0124(17) Uiso 1 1 d . . . . .
O4 O 0.5997(6) 0.2087(10) 0.5315(8) 0.0125(17) Uani 1 1 d . . . . .
O5 O 0.500000 -0.0226(15) 0.6420(11) 0.017(3) Uani 1 2 d S T P . .
O6 O 0.7565(6) 0.2657(9) 0.5313(7) 0.0087(16) Uiso 1 1 d . . . . .
O7 F 0.6777(6) 0.2981(10) 0.3445(8) 0.028(2) Uani 1 1 d . . . . .

loop_
_atom_site_aniso_label
_atom_site_aniso_U_11
_atom_site_aniso_U_22
_atom_site_aniso_U_33
_atom_site_aniso_U_23
_atom_site_aniso_U_13
_atom_site_aniso_U_12
Sc1 0.0083(12) 0.0061(12) 0.0082(13) -0.0002(12) 0.000 0.000
Sc2 0.0074(8) 0.0042(8) 0.0093(9) -0.0002(9) -0.0008(8) -0.0004(7)
K1 0.0177(17) 0.0129(17) 0.0148(17) 0.0004(14) 0.000 0.000
K2 0.0226(13) 0.0191(14) 0.0193(14) 0.0007(12) 0.0006(12) -0.0017(11)
P1 0.0073(11) 0.0068(12) 0.0142(14) -0.0005(12) -0.0013(12) -0.0005(10)
P2 0.0089(18) 0.0062(17) 0.0085(17) -0.0015(16) 0.000 0.000
F1 0.007(4) 0.006(4) 0.025(5) 0.001(4) 0.000 0.000
F2 0.018(4) 0.017(4) 0.010(3) 0.004(3) 0.000(3) 0.008(3)
F3 0.012(3) 0.005(3) 0.017(3) 0.005(3) 0.000(3) 0.002(3)
O1 0.017(4) 0.011(4) 0.007(3) -0.002(3) 0.002(3) -0.004(3)
O2 0.018(6) 0.003(5) 0.005(5) 0.002(4) 0.000 0.000
O4 0.008(4) 0.012(4) 0.017(4) -0.003(3) -0.003(3) -0.008(3)
O5 0.025(7) 0.017(7) 0.010(6) 0.003(5) 0.000 0.000
O7 0.029(5) 0.027(5) 0.027(5) -0.005(4) -0.001(4) -0.009(4)

loop_
_atom_type_symbol
_atom_type_description
_atom_type_scat_dispersion_real
_atom_type_scat_dispersion_imag
_atom_type_scat_source
Sc Sc 0.2519 0.3716 'International Tables Vol C Tables 4.2.6.8 and 6.1.1.4'
K K 0.2009 0.2494 'International Tables Vol C Tables 4.2.6.8 and 6.1.1.4'
P P 0.1023 0.0942 'International Tables Vol C Tables 4.2.6.8 and 6.1.1.4'
O O 0.0106 0.0060 'International Tables Vol C Tables 4.2.6.8 and 6.1.1.4'
F F 0.0171 0.0103 'International Tables Vol C Tables 4.2.6.8 and 6.1.1.4'

loop_
_geom_angle_atom_site_label_1
_geom_angle_atom_site_label_2
_geom_angle_atom_site_label_3
_geom_angle
_geom_angle_site_symmetry_1
_geom_angle_site_symmetry_3
_geom_angle_publ_flag
O2 Sc1 O5 171.6(5) 2_654 . ?
O2 Sc1 F3 96.2(3) 2_654 4_645 ?
O5 Sc1 F3 89.9(4) . 4_645 ?
O2 Sc1 F3 96.2(3) 2_654 1_545 ?
O5 Sc1 F3 89.9(4) . 1_545 ?
F3 Sc1 F3 85.7(4) 4_645 1_545 ?
O2 Sc1 O4 87.0(3) 2_654 4_655 ?
O5 Sc1 O4 87.4(4) . 4_655 ?
F3 Sc1 O4 88.7(3) 4_645 4_655 ?
F3 Sc1 O4 173.9(3) 1_545 4_655 ?
O2 Sc1 O4 87.0(3) 2_654 . ?
O5 Sc1 O4 87.4(4) . . ?
F3 Sc1 O4 173.9(3) 4_645 . ?
F3 Sc1 O4 88.7(3) 1_545 . ?
O4 Sc1 O4 96.7(5) 4_655 . ?
O2 Sc1 K1 96.1(3) 2_654 2_665 ?
O5 Sc1 K1 75.5(4) . 2_665 ?
F3 Sc1 K1 135.2(2) 4_645 2_665 ?
F3 Sc1 K1 135.2(2) 1_545 2_665 ?
O4 Sc1 K1 49.2(3) 4_655 2_665 ?
O4 Sc1 K1 49.2(3) . 2_665 ?
O2 Sc1 K2 125.47(11) 2_654 6_655 ?
O5 Sc1 K2 52.48(9) . 6_655 ?
F3 Sc1 K2 129.8(2) 4_645 6_655 ?
F3 Sc1 K2 65.2(2) 1_545 6_655 ?
O4 Sc1 K2 117.0(3) 4_655 6_655 ?
O4 Sc1 K2 44.8(3) . 6_655 ?
K1 Sc1 K2 72.60(7) 2_665 6_655 ?
O2 Sc1 K2 125.47(11) 2_654 7_455 ?
O5 Sc1 K2 52.48(9) . 7_455 ?
F3 Sc1 K2 65.2(2) 4_645 7_455 ?
F3 Sc1 K2 129.8(2) 1_545 7_455 ?
O4 Sc1 K2 44.8(3) 4_655 7_455 ?
O4 Sc1 K2 117.0(3) . 7_455 ?
K1 Sc1 K2 72.60(7) 2_665 7_455 ?
K2 Sc1 K2 102.26(10) 6_655 7_455 ?
F2 Sc2 O3 94.6(3) . . ?
F2 Sc2 F1 87.7(4) . . ?
O3 Sc2 F1 90.8(4) . . ?
F2 Sc2 F3 89.1(3) . . ?
O3 Sc2 F3 174.6(3) . . ?
F1 Sc2 F3 85.5(3) . . ?
F2 Sc2 O6 100.8(3) . 8_655 ?
O3 Sc2 O6 91.6(3) . 8_655 ?
F1 Sc2 O6 170.9(4) . 8_655 ?
F3 Sc2 O6 91.5(3) . 8_655 ?
F2 Sc2 O1 173.6(3) . 4_665 ?
O3 Sc2 O1 86.9(3) . 4_665 ?
F1 Sc2 O1 86.1(4) . 4_665 ?
F3 Sc2 O1 89.0(3) . 4_665 ?
O6 Sc2 O1 85.3(3) 8_655 4_665 ?
F2 Sc2 K1 44.1(2) . . ?
O3 Sc2 K1 97.1(2) . . ?
F1 Sc2 K1 43.8(3) . . ?
F3 Sc2 K1 82.9(2) . . ?
O6 Sc2 K1 144.3(2) 8_655 . ?
O1 Sc2 K1 129.6(3) 4_665 . ?
F2 Sc2 K1 126.0(2) . 2_665 ?
O3 Sc2 K1 47.7(2) . 2_665 ?
F1 Sc2 K1 61.3(3) . 2_665 ?
F3 Sc2 K1 126.9(2) . 2_665 ?
O6 Sc2 K1 114.7(2) 8_655 2_665 ?
O1 Sc2 K1 51.4(2) 4_665 2_665 ?
K1 Sc2 K1 96.27(5) . 2_665 ?
F2 Sc2 K2 115.3(2) . 3_565 ?
O3 Sc2 K2 48.4(2) . 3_565 ?
F1 Sc2 K2 132.1(3) . 3_565 ?
F3 Sc2 K2 132.9(2) . 3_565 ?
O6 Sc2 K2 46.6(2) 8_655 3_565 ?
O1 Sc2 K2 70.2(2) 4_665 3_565 ?
K1 Sc2 K2 142.74(9) . 3_565 ?
K1 Sc2 K2 71.51(6) 2_665 3_565 ?
F2 Sc2 K2 48.8(2) . 8_655 ?
O3 Sc2 K2 137.2(3) . 8_655 ?
F1 Sc2 K2 106.5(3) . 8_655 ?
F3 Sc2 K2 48.0(2) . 8_655 ?
O6 Sc2 K2 77.4(2) 8_655 8_655 ?
O1 Sc2 K2 132.2(2) 4_665 8_655 ?
K1 Sc2 K2 72.75(7) . 8_655 ?
K1 Sc2 K2 167.82(8) 2_665 8_655 ?
K2 Sc2 K2 120.43(5) 3_565 8_655 ?
F2 Sc2 K2 131.6(2) . 6_665 ?
O3 Sc2 K2 114.4(2) . 6_665 ?
F1 Sc2 K2 127.1(3) . 6_665 ?
F3 Sc2 K2 65.3(2) . 6_665 ?
O6 Sc2 K2 44.3(2) 8_655 6_665 ?
O1 Sc2 K2 52.5(2) 4_665 6_665 ?
K1 Sc2 K2 148.19(9) . 6_665 ?
K1 Sc2 K2 101.59(8) 2_665 6_665 ?
K2 Sc2 K2 68.67(5) 3_565 6_665 ?
K2 Sc2 K2 86.09(4) 8_655 6_665 ?
F2 Sc2 K2 31.3(2) . . ?
O3 Sc2 K2 71.3(2) . . ?
F1 Sc2 K2 108.2(3) . . ?
F3 Sc2 K2 113.6(2) . . ?
O6 Sc2 K2 80.9(2) 8_655 . ?
O1 Sc2 K2 153.6(2) 4_665 . ?
K1 Sc2 K2 69.46(6) . . ?
K1 Sc2 K2 115.59(8) 2_665 . ?
K2 Sc2 K2 84.06(6) 3_565 . ?
K2 Sc2 K2 66.15(5) 8_655 . ?
K2 Sc2 K2 123.48(5) 6_665 . ?
F1 K1 F2 60.69(16) . . ?
F1 K1 F2 60.69(16) . 4_655 ?
F2 K1 F2 119.1(3) . 4_655 ?
F1 K1 O4 119.8(3) . 3_564 ?
F2 K1 O4 71.9(2) . 3_564 ?
F2 K1 O4 128.2(3) 4_655 3_564 ?
F1 K1 O4 119.8(3) . 2_664 ?
F2 K1 O4 128.2(3) . 2_664 ?
F2 K1 O4 71.9(2) 4_655 2_664 ?
O4 K1 O4 65.3(3) 3_564 2_664 ?
F1 K1 O3 128.46(17) . 2_664 ?
F2 K1 O3 170.8(2) . 2_664 ?
F2 K1 O3 69.5(2) 4_655 2_664 ?
O4 K1 O3 100.5(3) 3_564 2_664 ?
O4 K1 O3 49.1(2) 2_664 2_664 ?
F1 K1 O3 128.46(17) . 3_564 ?
F2 K1 O3 69.5(2) . 3_564 ?
F2 K1 O3 170.8(2) 4_655 3_564 ?
O4 K1 O3 49.1(2) 3_564 3_564 ?
O4 K1 O3 100.5(3) 2_664 3_564 ?
O3 K1 O3 101.7(3) 2_664 3_564 ?
F1 K1 O1 105.2(3) . 3_554 ?
F2 K1 O1 126.0(2) . 3_554 ?
F2 K1 O1 84.3(2) 4_655 3_554 ?
O4 K1 O1 133.0(3) 3_564 3_554 ?
O4 K1 O1 104.7(3) 2_664 3_554 ?
O3 K1 O1 55.5(2) 2_664 3_554 ?
O3 K1 O1 93.0(2) 3_564 3_554 ?
F1 K1 O1 105.2(3) . 2_654 ?
F2 K1 O1 84.3(2) . 2_654 ?
F2 K1 O1 126.0(2) 4_655 2_654 ?
O4 K1 O1 104.7(3) 3_564 2_654 ?
O4 K1 O1 133.0(3) 2_664 2_654 ?
O3 K1 O1 93.0(2) 2_664 2_654 ?
O3 K1 O1 55.5(2) 3_564 2_654 ?
O1 K1 O1 46.9(3) 3_554 2_654 ?
F1 K1 P1 125.60(12) . 2_664 ?
F2 K1 P1 152.5(2) . 2_664 ?
F2 K1 P1 66.33(16) 4_655 2_664 ?
O4 K1 P1 84.01(19) 3_564 2_664 ?
O4 K1 P1 24.46(17) 2_664 2_664 ?
O3 K1 P1 24.86(17) 2_664 2_664 ?
O3 K1 P1 104.6(2) 3_564 2_664 ?
O1 K1 P1 80.33(17) 3_554 2_664 ?
O1 K1 P1 115.26(19) 2_654 2_664 ?
F1 K1 P1 125.60(12) . 3_564 ?
F2 K1 P1 66.33(16) . 3_564 ?
F2 K1 P1 152.5(2) 4_655 3_564 ?
O4 K1 P1 24.46(17) 3_564 3_564 ?
O4 K1 P1 84.01(19) 2_664 3_564 ?
O3 K1 P1 104.6(2) 2_664 3_564 ?
O3 K1 P1 24.86(17) 3_564 3_564 ?
O1 K1 P1 115.26(19) 3_554 3_564 ?
O1 K1 P1 80.33(17) 2_654 3_564 ?
P1 K1 P1 96.70(13) 2_664 3_564 ?
F1 K1 P2 97.1(2) . 2_654 ?
F2 K1 P2 101.03(18) . 2_654 ?
F2 K1 P2 101.03(18) 4_655 2_654 ?
O4 K1 P2 127.8(2) 3_564 2_654 ?
O4 K1 P2 127.8(2) 2_664 2_654 ?
O3 K1 P2 79.46(19) 2_664 2_654 ?
O3 K1 P2 79.46(19) 3_564 2_654 ?
O1 K1 P2 25.20(16) 3_554 2_654 ?
O1 K1 P2 25.20(16) 2_654 2_654 ?
P1 K1 P2 104.27(10) 2_664 2_654 ?
P1 K1 P2 104.27(10) 3_564 2_654 ?
F2 K2 O7 68.0(3) . . ?
F2 K2 O6 115.6(2) . 6_654 ?
O7 K2 O6 78.0(2) . 6_654 ?
F2 K2 O6 72.0(2) . 3_564 ?
O7 K2 O6 130.3(3) . 3_564 ?
O6 K2 O6 94.2(2) 6_654 3_564 ?
F2 K2 O4 160.5(2) . 6_654 ?
O7 K2 O4 112.9(3) . 6_654 ?
O6 K2 O4 48.7(2) 6_654 6_654 ?
O6 K2 O4 95.8(2) 3_564 6_654 ?
F2 K2 O3 67.9(2) . 3_564 ?
O7 K2 O3 89.6(3) . 3_564 ?
O6 K2 O3 58.6(2) 6_654 3_564 ?
O6 K2 O3 47.7(2) 3_564 3_564 ?
O4 K2 O3 92.7(2) 6_654 3_564 ?
F2 K2 F3 105.1(2) . 8_645 ?
O7 K2 F3 80.3(2) . 8_645 ?
O6 K2 F3 121.3(2) 6_654 8_645 ?
O6 K2 F3 139.2(2) 3_564 8_645 ?
O4 K2 F3 94.0(2) 6_654 8_645 ?
O3 K2 F3 169.5(2) 3_564 8_645 ?
F2 K2 F2 124.4(2) . 8_645 ?
O7 K2 F2 58.5(2) . 8_645 ?
O6 K2 F2 68.3(2) 6_654 8_645 ?
O6 K2 F2 159.6(2) 3_564 8_645 ?
O4 K2 F2 64.9(2) 6_654 8_645 ?
O3 K2 F2 122.8(2) 3_564 8_645 ?
F3 K2 F2 53.83(19) 8_645 8_645 ?
F2 K2 O7 57.4(2) . 8_655 ?
O7 K2 O7 107.7(3) . 8_655 ?
O6 K2 O7 165.8(2) 6_654 8_655 ?
O6 K2 O7 72.1(2) 3_564 8_655 ?
O4 K2 O7 134.3(2) 6_654 8_655 ?
O3 K2 O7 107.9(2) 3_564 8_655 ?
F3 K2 O7 72.8(2) 8_645 8_655 ?
F2 K2 O7 125.8(2) 8_645 8_655 ?
F2 K2 O1 96.4(2) . 7_554 ?
O7 K2 O1 156.8(2) . 7_554 ?
O6 K2 O1 125.0(2) 6_654 7_554 ?
O6 K2 O1 53.3(2) 3_564 7_554 ?
O4 K2 O1 87.6(2) 6_654 7_554 ?
O3 K2 O1 100.6(2) 3_564 7_554 ?
F3 K2 O1 87.8(2) 8_645 7_554 ?
F2 K2 O1 127.9(2) 8_645 7_554 ?
O7 K2 O1 49.4(2) 8_655 7_554 ?
F2 K2 O5 138.5(3) . 6_654 ?
O7 K2 O5 141.9(3) . 6_654 ?
O6 K2 O5 101.4(3) 6_654 6_654 ?
O6 K2 O5 87.9(3) 3_564 6_654 ?
O4 K2 O5 52.9(3) 6_654 6_654 ?
O3 K2 O5 123.1(3) 3_564 6_654 ?
F3 K2 O5 67.4(3) 8_645 6_654 ?
F2 K2 O5 85.4(3) 8_645 6_654 ?
O7 K2 O5 82.2(3) 8_655 6_654 ?
O1 K2 O5 44.5(3) 7_554 6_654 ?
F2 K2 P1 139.41(19) . 6_654 ?
O7 K2 P1 94.5(2) . 6_654 ?
O6 K2 P1 24.30(17) 6_654 6_654 ?
O6 K2 P1 97.13(17) 3_564 6_654 ?
O4 K2 P1 24.55(17) 6_654 6_654 ?
O3 K2 P1 75.95(17) 3_564 6_654 ?
F3 K2 P1 107.63(16) 8_645 6_654 ?
F2 K2 P1 62.57(15) 8_645 6_654 ?
O7 K2 P1 157.32(19) 8_655 6_654 ?
O1 K2 P1 108.10(17) 7_554 6_654 ?
O5 K2 P1 77.4(2) 6_654 6_654 ?
O6 P1 O3 110.4(5) . . ?
O6 P1 O4 112.3(5) . . ?
O3 P1 O4 109.6(5) . . ?
O6 P1 O7 104.4(5) . . ?
O3 P1 O7 109.5(5) . . ?
O4 P1 O7 110.6(5) . . ?
O6 P1 K1 121.8(3) . 2_665 ?
O3 P1 K1 57.8(3) . 2_665 ?
O4 P1 K1 52.5(4) . 2_665 ?
O7 P1 K1 133.8(4) . 2_665 ?
O6 P1 K2 55.4(3) . 6_655 ?
O3 P1 K2 122.4(4) . 6_655 ?
O4 P1 K2 57.2(4) . 6_655 ?
O7 P1 K2 127.9(4) . 6_655 ?
K1 P1 K2 82.49(10) 2_665 6_655 ?
O6 P1 K2 55.0(3) . 3_565 ?
O3 P1 K2 56.9(3) . 3_565 ?
O4 P1 K2 117.4(3) . 3_565 ?
O7 P1 K2 131.9(4) . 3_565 ?
K1 P1 K2 81.68(9) 2_665 3_565 ?
K2 P1 K2 79.45(8) 6_655 3_565 ?
O2 P2 O5 109.8(7) . . ?
O2 P2 O1 107.9(4) . 4_655 ?
O5 P2 O1 110.6(4) . 4_655 ?
O2 P2 O1 107.9(4) . . ?
O5 P2 O1 110.6(4) . . ?
O1 P2 O1 109.9(7) 4_655 . ?
O2 P2 K1 89.4(5) . 2_655 ?
O5 P2 K1 160.8(5) . 2_655 ?
O1 P2 K1 61.2(4) 4_655 2_655 ?
O1 P2 K1 61.2(4) . 2_655 ?
O2 P2 K2 87.3(2) . 6_655 ?
O5 P2 K2 63.36(14) . 6_655 ?
O1 P2 K2 62.7(3) 4_655 6_655 ?
O1 P2 K2 164.7(4) . 6_655 ?
K1 P2 K2 119.52(7) 2_655 6_655 ?
O2 P2 K2 87.3(2) . 7_455 ?
O5 P2 K2 63.36(14) . 7_455 ?
O1 P2 K2 164.7(4) 4_655 7_455 ?
O1 P2 K2 62.7(3) . 7_455 ?
K1 P2 K2 119.52(7) 2_655 7_455 ?
K2 P2 K2 120.62(14) 6_655 7_455 ?
Sc2 F1 Sc2 141.6(5) 4_655 . ?
Sc2 F1 K1 104.7(3) 4_655 . ?
Sc2 F1 K1 104.7(3) . . ?
Sc2 F2 K1 106.6(3) . . ?
Sc2 F2 K2 127.9(3) . . ?
K1 F2 K2 112.0(3) . . ?
Sc2 F2 K2 103.3(3) . 8_655 ?
K1 F2 K2 104.3(2) . 8_655 ?
K2 F2 K2 99.8(2) . 8_655 ?
Sc1 F3 Sc2 137.8(4) 1_565 . ?
Sc1 F3 K2 119.9(3) 1_565 8_655 ?
Sc2 F3 K2 102.2(3) . 8_655 ?
P2 O1 Sc2 130.2(5) . 4_645 ?
P2 O1 K1 93.6(4) . 2_655 ?
Sc2 O1 K1 96.8(3) 4_645 2_655 ?
P2 O1 K2 93.0(4) . 7_455 ?
Sc2 O1 K2 97.0(3) 4_645 7_455 ?
K1 O1 K2 155.4(3) 2_655 7_455 ?
P2 O2 Sc1 147.0(7) . 2_655 ?
P1 O3 Sc2 148.6(5) . . ?
P1 O3 K1 97.4(4) . 2_665 ?
Sc2 O3 K1 102.0(3) . 2_665 ?
P1 O3 K2 98.9(4) . 3_565 ?
Sc2 O3 K2 101.5(3) . 3_565 ?
K1 O3 K2 100.5(3) 2_665 3_565 ?
P1 O4 Sc1 142.3(5) . . ?
P1 O4 K1 103.1(4) . 2_665 ?
Sc1 O4 K1 97.7(3) . 2_665 ?
P1 O4 K2 98.2(4) . 6_655 ?
Sc1 O4 K2 106.4(4) . 6_655 ?
K1 O4 K2 104.8(3) 2_665 6_655 ?
P2 O5 Sc1 131.9(8) . . ?
P2 O5 K2 92.4(3) . 6_655 ?
Sc1 O5 K2 98.4(2) . 6_655 ?
P2 O5 K2 92.4(3) . 7_455 ?
Sc1 O5 K2 98.4(2) . 7_455 ?
K2 O5 K2 152.3(4) 6_655 7_455 ?
P1 O6 Sc2 139.5(5) . 8_645 ?
P1 O6 K2 100.3(4) . 6_655 ?
Sc2 O6 K2 103.1(3) 8_645 6_655 ?
P1 O6 K2 101.0(4) . 3_565 ?
Sc2 O6 K2 107.0(3) 8_645 3_565 ?
K2 O6 K2 99.8(2) 6_655 3_565 ?
P1 O7 K2 123.6(5) . . ?
P1 O7 K2 123.6(5) . 8_645 ?
K2 O7 K2 97.3(3) . 8_645 ?

loop_
_geom_bond_atom_site_label_1
_geom_bond_atom_site_label_2
_geom_bond_distance
_geom_bond_site_symmetry_2
_geom_bond_publ_flag
Sc1 O2 2.030(12) 2_654 ?
Sc1 O5 2.040(13) . ?
Sc1 F3 2.066(7) 4_645 ?
Sc1 F3 2.066(7) 1_545 ?
Sc1 O4 2.083(8) 4_655 ?
Sc1 O4 2.083(8) . ?
Sc1 K1 3.778(5) 2_665 ?
Sc1 K2 4.151(3) 6_655 ?
Sc1 K2 4.151(3) 7_455 ?
Sc2 F2 1.961(7) . ?
Sc2 O3 2.060(9) . ?
Sc2 F1 2.075(4) . ?
Sc2 F3 2.077(7) . ?
Sc2 O6 2.086(9) 8_655 ?
Sc2 O1 2.123(8) 4_665 ?
Sc2 K1 3.841(4) . ?
Sc2 K1 3.996(4) 2_665 ?
Sc2 K2 4.026(3) 3_565 ?
Sc2 K2 4.082(4) 8_655 ?
Sc2 K2 4.144(4) 6_665 ?
Sc2 K2 4.353(3) . ?
K1 F1 2.749(11) . ?
K1 F2 2.790(8) . ?
K1 F2 2.790(8) 4_655 ?
K1 O4 2.885(10) 3_564 ?
K1 O4 2.885(10) 2_664 ?
K1 O3 3.023(9) 2_664 ?
K1 O3 3.023(9) 3_564 ?
K1 O1 3.145(9) 3_554 ?
K1 O1 3.145(9) 2_654 ?
K1 P1 3.545(4) 2_664 ?
K1 P1 3.545(4) 3_564 ?
K1 P2 3.582(6) 2_654 ?
K2 F2 2.865(8) . ?
K2 O7 2.874(9) . ?
K2 O6 3.002(8) 6_654 ?
K2 O6 3.024(9) 3_564 ?
K2 O4 3.049(9) 6_654 ?
K2 O3 3.071(9) 3_564 ?
K2 F3 3.102(7) 8_645 ?
K2 F2 3.157(8) 8_645 ?
K2 O7 3.255(9) 8_655 ?
K2 O1 3.312(9) 7_554 ?
K2 O5 3.328(4) 6_654 ?
K2 P1 3.589(4) 6_654 ?
P1 O6 1.501(9) . ?
P1 O3 1.503(9) . ?
P1 O4 1.507(9) . ?
P1 O7 1.591(9) . ?
P2 O2 1.519(11) . ?
P2 O5 1.526(14) . ?
P2 O1 1.528(9) 4_655 ?
P2 O1 1.528(9) . ?
